data_1517656
loop_
_publ_author_name
'Mohammad Hedayetullah Mir'
'Jagadese J. Vittal'

_publ_section_title
;
 Muconate bridged coordination polymers of Cu(II): Effect of auxiliary
 ligand on their structural architectures
;
_journal_name_full
;
Inorganica Chimica Acta
;
_journal_page_first 97
_journal_page_last 101
_journal_volume 403
_journal_year 2013
_chemical_formula_sum 'C32 H32 Cu2 N4 O12'
_chemical_formula_weight 791.70
_space_group_IT_number 15
_symmetry_cell_setting monoclinic
_symmetry_space_group_name_Hall '-C 2yc'
_symmetry_space_group_name_H-M 'C 1 2/c 1'
_atom_sites_solution_hydrogens geom
_atom_sites_solution_primary direct
_atom_sites_solution_secondary difmap
_cell_angle_alpha 90.00
_cell_angle_beta 113.606(5)
_cell_angle_gamma 90.00
_cell_formula_units_Z 2
_cell_length_a 17.175(5)
_cell_length_b 12.034(3)
_cell_length_c 8.324(2)
_cell_measurement_reflns_used 1345
_cell_measurement_temperature 223(2)
_cell_measurement_theta_max 24.96
_cell_measurement_theta_min 2.59
_cell_volume 1576.5(7)
_computing_cell_refinement 'Bruker SMART'
_computing_data_collection 'Bruker SMART'
_computing_data_reduction 'Bruker SAINT'
_computing_molecular_graphics 'Bruker SHELXTL'
_computing_publication_material 'Bruker SHELXTL'
_computing_structure_refinement 'SHELXL-97 (Sheldrick, 1997)'
_computing_structure_solution 'SHELXS-97 (Sheldrick, 1990)'
_diffrn_ambient_temperature 223(2)
_diffrn_measured_fraction_theta_full 0.998
_diffrn_measured_fraction_theta_max 0.998
_diffrn_measurement_device_type 'CCD area detector'
_diffrn_measurement_method 'phi and omega scans'
_diffrn_radiation_monochromator graphite
_diffrn_radiation_source 'fine-focus sealed tube'
_diffrn_radiation_type MoK\a
_diffrn_radiation_wavelength 0.71073
_diffrn_reflns_av_R_equivalents 0.0445
_diffrn_reflns_av_sigmaI/netI 0.0526
_diffrn_reflns_limit_h_max 14
_diffrn_reflns_limit_h_min -20
_diffrn_reflns_limit_k_max 13
_diffrn_reflns_limit_k_min -14
_diffrn_reflns_limit_l_max 9
_diffrn_reflns_limit_l_min -9
_diffrn_reflns_number 4262
_diffrn_reflns_theta_full 24.99
_diffrn_reflns_theta_max 24.99
_diffrn_reflns_theta_min 2.13
_exptl_absorpt_coefficient_mu 1.423
_exptl_absorpt_correction_T_max 0.8478
_exptl_absorpt_correction_T_min 0.6748
_exptl_absorpt_correction_type multi-scan
_exptl_absorpt_process_details 'Sadabs, (Sheldrick 2005)'
_exptl_crystal_colour Blue
_exptl_crystal_density_diffrn 1.668
_exptl_crystal_density_method 'not measured'
_exptl_crystal_description Block
_exptl_crystal_F_000 812
_exptl_crystal_size_max 0.30
_exptl_crystal_size_mid 0.14
_exptl_crystal_size_min 0.12
_refine_diff_density_max 0.480
_refine_diff_density_min -0.379
_refine_diff_density_rms 0.096
_refine_ls_extinction_method none
_refine_ls_goodness_of_fit_ref 1.130
_refine_ls_hydrogen_treatment mixed
_refine_ls_matrix_type full
_refine_ls_number_parameters 123
_refine_ls_number_reflns 1386
_refine_ls_number_restraints 0
_refine_ls_restrained_S_all 1.130
_refine_ls_R_factor_all 0.0471
_refine_ls_R_factor_gt 0.0413
_refine_ls_shift/su_max 0.000
_refine_ls_shift/su_mean 0.000
_refine_ls_structure_factor_coef Fsqd
_refine_ls_weighting_details 'calc w=1/[\s^2^(Fo^2^)+(0.0639P)^2^+0.7449P] where P=(Fo^2^+2Fc^2^)/3'
_refine_ls_weighting_scheme calc
_refine_ls_wR_factor_gt 0.1128
_refine_ls_wR_factor_ref 0.1191
_reflns_number_gt 1205
_reflns_number_total 1386
_reflns_threshold_expression >2sigma(I)
_cod_data_source_file ICA-2013-403-97-101-2.cif
_cod_data_source_block compound-2
_cod_original_cell_volume 1576.4(7)
_cod_original_sg_symbol_H-M C2/c
_cod_database_code 1517656

loop_
_symmetry_equiv_pos_as_xyz
'x, y, z'
'-x, y, -z+1/2'
'x+1/2, y+1/2, z'
'-x+1/2, y+1/2, -z+1/2'
'-x, -y, -z'
'x, -y, z-1/2'
'-x+1/2, -y+1/2, -z'
'x+1/2, -y+1/2, z-1/2'

loop_
_atom_site_label
_atom_site_type_symbol
_atom_site_fract_x
_atom_site_fract_y
_atom_site_fract_z
_atom_site_U_iso_or_equiv
_atom_site_adp_type
_atom_site_occupancy
_atom_site_symmetry_multiplicity
_atom_site_calc_flag
_atom_site_refinement_flags
Cu1 Cu 0.2500 0.2500 0.5000 0.0201(2) Uani 1 2 d S
O1 O 0.16284(14) 0.34900(19) 0.3379(3) 0.0235(6) Uani 1 1 d .
O2 O 0.23449(15) 0.5093(2) 0.4234(3) 0.0297(6) Uani 1 1 d .
N1 N 0.33707(17) 0.2994(2) 0.4068(3) 0.0193(6) Uani 1 1 d .
C1 C 0.4172(2) 0.3199(3) 0.5145(5) 0.0303(9) Uani 1 1 d .
H1 H 0.4301 0.3234 0.6354 0.036 Uiso 1 1 calc R
C2 C 0.4821(2) 0.3361(3) 0.4609(4) 0.0290(8) Uani 1 1 d .
H2 H 0.5372 0.3523 0.5433 0.035 Uiso 1 1 calc R
C3 C 0.4657(2) 0.3283(3) 0.2812(4) 0.0211(7) Uani 1 1 d .
C4 C 0.3810(2) 0.3126(3) 0.1703(4) 0.0274(8) Uani 1 1 d .
H4 H 0.3655 0.3109 0.0484 0.033 Uiso 1 1 calc R
C5 C 0.3197(2) 0.2996(3) 0.2344(4) 0.0262(8) Uani 1 1 d .
H5 H 0.2630 0.2904 0.1545 0.031 Uiso 1 1 calc R
C6 C 0.1726(2) 0.4530(3) 0.3241(4) 0.0228(8) Uani 1 1 d .
C7 C 0.1056(2) 0.5120(3) 0.1772(5) 0.0313(9) Uani 1 1 d .
H7 H 0.1163 0.5866 0.1594 0.038 Uiso 1 1 calc R
C8 C 0.0328(2) 0.4699(3) 0.0695(4) 0.0249(8) Uani 1 1 d .
H8 H 0.0226 0.3947 0.0841 0.030 Uiso 1 1 calc R
O1S O 0.31523(17) 0.6039(2) 0.2289(4) 0.0307(6) Uani 1 1 d .
H1S H 0.292(2) 0.583(4) 0.300(6) 0.038(12) Uiso 1 1 d .
H2S H 0.300(2) 0.562(3) 0.160(5) 0.021(12) Uiso 1 1 d .

loop_
_atom_site_aniso_label
_atom_site_aniso_U_11
_atom_site_aniso_U_22
_atom_site_aniso_U_33
_atom_site_aniso_U_23
_atom_site_aniso_U_13
_atom_site_aniso_U_12
Cu1 0.0134(4) 0.0267(4) 0.0208(4) 0.0084(2) 0.0076(3) 0.0045(2)
O1 0.0170(12) 0.0258(14) 0.0240(12) 0.0072(10) 0.0044(10) 0.0034(10)
O2 0.0234(13) 0.0319(14) 0.0258(13) 0.0042(11) 0.0016(11) -0.0042(11)
N1 0.0150(14) 0.0260(15) 0.0177(13) 0.0028(11) 0.0074(11) 0.0024(12)
C1 0.0227(19) 0.048(2) 0.0211(17) -0.0021(16) 0.0097(15) -0.0016(17)
C2 0.0155(18) 0.051(2) 0.0220(17) -0.0078(16) 0.0091(15) -0.0042(16)
C3 0.0162(17) 0.0264(18) 0.0214(16) 0.0031(14) 0.0083(14) 0.0021(14)
C4 0.0228(19) 0.043(2) 0.0161(16) 0.0048(15) 0.0069(15) -0.0004(16)
C5 0.0161(18) 0.042(2) 0.0207(17) 0.0035(16) 0.0076(15) 0.0007(16)
C6 0.0208(18) 0.027(2) 0.0202(17) 0.0072(14) 0.0080(15) 0.0023(14)
C7 0.028(2) 0.0194(18) 0.036(2) 0.0083(15) 0.0012(17) 0.0004(15)
C8 0.0254(19) 0.0235(18) 0.0269(18) 0.0058(14) 0.0117(16) 0.0023(15)
O1S 0.0308(16) 0.0387(17) 0.0241(14) -0.0067(13) 0.0128(13) -0.0116(13)

loop_
_atom_type_symbol
_atom_type_description
_atom_type_scat_dispersion_real
_atom_type_scat_dispersion_imag
_atom_type_scat_source
C C 0.0033 0.0016 'International Tables Vol C Tables 4.2.6.8 and 6.1.1.4'
H H 0.0000 0.0000 'International Tables Vol C Tables 4.2.6.8 and 6.1.1.4'
N N 0.0061 0.0033 'International Tables Vol C Tables 4.2.6.8 and 6.1.1.4'
O O 0.0106 0.0060 'International Tables Vol C Tables 4.2.6.8 and 6.1.1.4'
Cu Cu 0.3201 1.2651 'International Tables Vol C Tables 4.2.6.8 and 6.1.1.4'

loop_
_geom_angle_atom_site_label_1
_geom_angle_atom_site_label_2
_geom_angle_atom_site_label_3
_geom_angle
_geom_angle_site_symmetry_1
_geom_angle_site_symmetry_3
O1 Cu1 O1 180.0 7_556 .
O1 Cu1 N1 87.97(10) 7_556 .
O1 Cu1 N1 92.03(10) . .
O1 Cu1 N1 92.03(10) 7_556 7_556
O1 Cu1 N1 87.97(10) . 7_556
N1 Cu1 N1 180.00(7) . 7_556
C6 O1 Cu1 124.5(2) . .
C1 N1 C5 116.6(3) . .
C1 N1 Cu1 121.2(2) . .
C5 N1 Cu1 121.7(2) . .
N1 C1 C2 124.3(3) . .
C1 C2 C3 119.5(3) . .
C4 C3 C2 115.2(3) . .
C4 C3 C3 122.7(4) . 2_655
C2 C3 C3 121.9(4) . 2_655
C5 C4 C3 121.5(3) . .
N1 C5 C4 122.7(3) . .
O2 C6 O1 125.4(3) . .
O2 C6 C7 117.3(3) . .
O1 C6 C7 117.3(3) . .
C8 C7 C6 126.2(3) . .
C7 C8 C8 125.3(4) . 5_565

loop_
_geom_bond_atom_site_label_1
_geom_bond_atom_site_label_2
_geom_bond_distance
_geom_bond_site_symmetry_2
Cu1 O1 1.965(2) 7_556
Cu1 O1 1.965(2) .
Cu1 N1 2.030(3) .
Cu1 N1 2.030(3) 7_556
O1 C6 1.274(4) .
O2 C6 1.253(4) .
N1 C1 1.331(4) .
N1 C5 1.344(4) .
C1 C2 1.371(5) .
C2 C3 1.410(5) .
C3 C4 1.389(5) .
C3 C3 1.465(6) 2_655
C4 C5 1.368(5) .
C6 C7 1.482(5) .
C7 C8 1.313(5) .
C8 C8 1.445(6) 5_565

loop_
_geom_hbond_atom_site_label_D
_geom_hbond_atom_site_label_H
_geom_hbond_atom_site_label_A
_geom_hbond_distance_DH
_geom_hbond_distance_HA
_geom_hbond_distance_DA
_geom_hbond_angle_DHA
_geom_hbond_site_symmetry_A
O1S H1S O2 0.87(5) 1.91(5) 2.764(4) 168(4) .
O1S H2S O2 0.73(4) 2.03(4) 2.725(4) 160(4) 6_565
